data_1004051
loop_
_publ_author_name
'Boivin, J C'
'Trehoux, J'
'Thomas, D'

_publ_section_title 'Etude structurale de Cu Bi~2~ O~4~'
_journal_coden_ASTM BUFCAE
_journal_name_full
;
Bulletin de la Societe Francaise de Mineralogie et de Cristallographie
(72,1949-100,1977)
;
_journal_page_first 193
_journal_page_last 196
_journal_volume 99
_journal_year 1976
_chemical_formula_structural 'Cu Bi2 O4'
_chemical_formula_sum 'Bi2 Cu O4'
_chemical_name_systematic 'Bismuth copper oxide'
_space_group_IT_number 130
_symmetry_cell_setting tetragonal
_symmetry_space_group_name_Hall 'P 4ab 2n -1ab'
_symmetry_space_group_name_H-M 'P 4/n c c :1'
_cell_angle_alpha 90
_cell_angle_beta 90
_cell_angle_gamma 90
_cell_formula_units_Z 4
_cell_length_a 8.510(1)
_cell_length_b 8.510(1)
_cell_length_c 5.814(1)
_cell_volume 421.1
_exptl_crystal_density_meas 8.56(9)
_refine_ls_R_factor_all 0.054
_cod_original_sg_symbol_H-M 'P 4/n c c S'
_cod_database_code 1004051

loop_
_symmetry_equiv_pos_as_xyz
x,y,z
-x,y,1/2+z
1/2+x,1/2+y,-z
1/2-x,1/2+y,1/2-z
-x,-y,z
x,-y,1/2+z
1/2-x,1/2-y,-z
1/2+x,1/2-y,1/2-z
-y,x,-z
y,x,1/2-z
1/2-y,1/2+x,z
1/2-y,1/2-x,1/2+z
y,-x,-z
-y,-x,1/2-z
1/2+y,1/2-x,z
1/2+y,1/2+x,1/2+z

loop_
_atom_site_label
_atom_site_type_symbol
_atom_site_symmetry_multiplicity
_atom_site_Wyckoff_symbol
_atom_site_fract_x
_atom_site_fract_y
_atom_site_fract_z
_atom_site_occupancy
_atom_site_attached_hydrogens
_atom_site_calc_flag
Bi1 Bi3+ 8 f 0.1685(2) 0.1685(2) 0.25 1. 0 d
Cu1 Cu2+ 4 c 0. 0.5 0.080(4) 1. 0 d
O1 O2- 16 g 0.295(4) 0.114(4) -0.097(4) 1. 0 d

loop_
_atom_type_symbol
_atom_type_oxidation_number
Bi3+ 3.000
Cu2+ 2.000
O2- -2.000
